data_2015380
loop_
_publ_author_name
'Olmstead, Marilyn M.'
'Fettinger, James C.'
'Gamsey, Soya'
'Clary, Jacob W.'
'Singaram, Bakthan'

_publ_section_title
;
 Three chiral vinyldioxazaborocanes
;
_journal_coeditor_code RB3006
_journal_issue 6
_journal_name_full 'Acta Crystallographica Section C'
_journal_page_first o333
_journal_page_last o335
_journal_paper_doi 10.1107/S0108270106013527
_journal_volume 62
_journal_year 2006
_chemical_formula_iupac 'C27 H30 B N O2'
_chemical_formula_moiety 'C27 H30 B N O2'
_chemical_formula_sum 'C27 H30 B N O2'
_chemical_formula_weight 411.33
_chemical_name_common 'Compound IV'
_chemical_name_systematic
;
(2<i>Z</i>)-2-buten-2-yl-6-isobutyl-1,3,6,2-dioxazaborocane
;
_space_group_IT_number 4
_symmetry_cell_setting monoclinic
_symmetry_space_group_name_Hall 'P 2yb'
_symmetry_space_group_name_H-M 'P 1 21 1'
_atom_sites_solution_hydrogens geom
_atom_sites_solution_primary direct
_atom_sites_solution_secondary difmap
_audit_creation_method SHELXL97
_cell_angle_alpha 90.00
_cell_angle_beta 90.449(2)
_cell_angle_gamma 90.00
_cell_formula_units_Z 4
_cell_length_a 9.8152(4)
_cell_length_b 22.6374(9)
_cell_length_c 10.0469(4)
_cell_measurement_reflns_used 7925
_cell_measurement_temperature 90(2)
_cell_measurement_theta_max 29.95
_cell_measurement_theta_min 2.22
_cell_volume 2232.26(16)
_computing_cell_refinement 'SAINT (Bruker, 2003)'
_computing_data_collection 'SMART (Bruker, 2003)'
_computing_data_reduction 'SAINT (Bruker, 2003)'
_computing_molecular_graphics 'XP in SHELXTL (Sheldrick, 1994)'
_computing_publication_material SHELXL97
_computing_structure_refinement 'SHELXL97 (Sheldrick, 1997)'
_computing_structure_solution 'SHELXS97 (Sheldrick, 1997)'
_diffrn_ambient_temperature 90(2)
_diffrn_measured_fraction_theta_full 1.000
_diffrn_measured_fraction_theta_max 1.000
_diffrn_measurement_device_type 'Make? Model? CCD area-detector'
_diffrn_measurement_method '\f and \w'
_diffrn_radiation_monochromator graphite
_diffrn_radiation_source 'fine-focus sealed tube'
_diffrn_radiation_type MoK\a
_diffrn_radiation_wavelength 0.71073
_diffrn_reflns_av_R_equivalents 0.0286
_diffrn_reflns_av_sigmaI/netI 0.0218
_diffrn_reflns_limit_h_max 13
_diffrn_reflns_limit_h_min -13
_diffrn_reflns_limit_k_max 31
_diffrn_reflns_limit_k_min -31
_diffrn_reflns_limit_l_max 14
_diffrn_reflns_limit_l_min -14
_diffrn_reflns_number 25742
_diffrn_reflns_theta_full 30.00
_diffrn_reflns_theta_max 30.00
_diffrn_reflns_theta_min 1.80
_diffrn_standards_number 0
_exptl_absorpt_coefficient_mu 0.075
_exptl_absorpt_correction_T_max 0.990
_exptl_absorpt_correction_T_min 0.982
_exptl_absorpt_correction_type multi-scan
_exptl_absorpt_process_details '(SADABS; Sheldrick, 2004)'
_exptl_crystal_colour Colourless
_exptl_crystal_density_diffrn 1.224
_exptl_crystal_density_meas 0
_exptl_crystal_density_method 'not measured'
_exptl_crystal_description Block
_exptl_crystal_F_000 880
_exptl_crystal_size_max 0.34
_exptl_crystal_size_mid 0.27
_exptl_crystal_size_min 0.17
_refine_diff_density_max 0.340
_refine_diff_density_min -0.202
_refine_ls_extinction_method none
_refine_ls_goodness_of_fit_ref 1.032
_refine_ls_hydrogen_treatment refall
_refine_ls_matrix_type full
_refine_ls_number_parameters 799
_refine_ls_number_reflns 6663
_refine_ls_number_restraints 1
_refine_ls_restrained_S_all 1.032
_refine_ls_R_factor_all 0.0418
_refine_ls_R_factor_gt 0.0347
_refine_ls_shift/su_max 0.002
_refine_ls_shift/su_mean 0.000
_refine_ls_structure_factor_coef Fsqd
_refine_ls_weighting_details 'calc w = 1/[\s^2^(Fo^2^)+(0.0652P)^2^+0.2168P] where P=(Fo^2^+2Fc^2^)/3'
_refine_ls_weighting_scheme calc
_refine_ls_wR_factor_gt 0.0896
_refine_ls_wR_factor_ref 0.0946
_reflns_number_gt 6078
_reflns_number_total 6663
_reflns_threshold_expression I>2\s(I)
_cod_data_source_file rb3006.cif
_cod_data_source_block IV
_cod_depositor_comments
;
The following automatic conversions were performed:
'_symmetry_cell_setting' value 'Monoclinic' changed to 'monoclinic'
according to '/home/saulius/struct/CIF-dictionaries/cif_core.dic'
dictionary named 'cif_core.dic' version 2.4.1 from 2010-06-29.

Automatic conversion script
Id: cif_fix_enum 1527 2010-12-29 10:47:43Z saulius 

The following automatic conversions were performed:

'_symmetry_cell_setting' value 'Monoclinic' changed to 'monoclinic'
according to /home/saulius/struct/CIF-dictionaries/cif_core.dic
dictionary named 'cif_core.dic' version 2.4.1 from 2010-06-29.

Automatic conversion script
Id: cif_fix_values 1715 2011-07-08 13:25:40Z adriana 
;
_cod_original_sg_symbol_H-M 'P 21'
_cod_database_code 2015380

loop_
_symmetry_equiv_pos_as_xyz
'x, y, z'
'-x, y+1/2, -z'

loop_
_atom_site_type_symbol
_atom_site_label
_atom_site_fract_x
_atom_site_fract_y
_atom_site_fract_z
_atom_site_U_iso_or_equiv
_atom_site_adp_type
_atom_site_calc_flag
_atom_site_occupancy
B B1 0.84702(18) 0.84654(8) 0.91169(17) 0.0152(3) Uani d 1
C C1 0.91701(16) 0.85668(7) 1.13465(15) 0.0157(3) Uani d 1
H H1 0.910(3) 0.8133(11) 1.162(2) 0.024(6) Uiso d 1
N N1 1.02736(13) 0.84304(6) 0.92400(13) 0.0152(2) Uani d 1
O O1 0.81385(11) 0.87044(5) 1.04033(11) 0.0170(2) Uani d 1
C C2 1.05124(16) 0.86684(7) 1.06084(16) 0.0160(3) Uani d 1
H H2A 1.127(2) 0.8489(10) 1.102(2) 0.015(5) Uiso d 1
H H2B 1.066(2) 0.9099(11) 1.056(2) 0.018(5) Uiso d 1
O O2 0.81905(12) 0.78340(5) 0.89948(12) 0.0180(2) Uani d 1
C C3 1.05352(17) 0.77796(7) 0.91582(17) 0.0170(3) Uani d 1
H H3A 1.142(2) 0.7690(10) 0.878(2) 0.016(5) Uiso d 1
H H3B 1.056(2) 0.7600(10) 1.004(2) 0.018(5) Uiso d 1
C C4 0.93052(16) 0.75459(7) 0.83803(16) 0.0166(3) Uani d 1
H H4 0.936(2) 0.7668(11) 0.739(2) 0.020(5) Uiso d 1
C C5 0.90884(17) 0.89632(7) 1.25559(16) 0.0176(3) Uani d 1
C C6 0.79965(18) 0.93485(8) 1.27311(17) 0.0212(3) Uani d 1
H H6 0.728(3) 0.9364(12) 1.211(3) 0.028(6) Uiso d 1
C C7 0.7978(2) 0.97343(9) 1.38152(19) 0.0266(4) Uani d 1
H H7 0.715(3) 1.0000(13) 1.384(3) 0.036(7) Uiso d 1
C C8 0.9058(2) 0.97442(9) 1.47134(18) 0.0273(4) Uani d 1
H H8 0.910(3) 1.0018(14) 1.548(3) 0.036(7) Uiso d 1
C C9 1.0141(2) 0.93558(9) 1.45604(18) 0.0256(4) Uani d 1
H H9 1.086(3) 0.9359(13) 1.517(3) 0.036(7) Uiso d 1
C C10 1.01591(18) 0.89623(8) 1.34859(17) 0.0210(3) Uani d 1
H H10 1.092(3) 0.8688(12) 1.340(3) 0.027(6) Uiso d 1
C C11 1.10364(16) 0.87672(7) 0.81873(16) 0.0170(3) Uani d 1
H H11A 1.107(2) 0.8503(11) 0.745(2) 0.019(5) Uiso d 1
H H11B 1.047(2) 0.9107(11) 0.801(2) 0.020(5) Uiso d 1
C C12 1.24407(16) 0.89668(8) 0.86214(16) 0.0180(3) Uani d 1
C C13 1.26605(19) 0.95672(8) 0.88707(18) 0.0235(3) Uani d 1
H H13 1.191(3) 0.9838(12) 0.870(2) 0.027(6) Uiso d 1
C C14 1.3920(2) 0.97685(10) 0.9331(2) 0.0293(4) Uani d 1
H H14 1.405(3) 1.0178(13) 0.954(3) 0.034(7) Uiso d 1
C C15 1.4974(2) 0.93710(11) 0.95455(19) 0.0316(4) Uani d 1
H H15 1.583(3) 0.9536(14) 0.987(3) 0.041(7) Uiso d 1
C C16 1.47766(18) 0.87751(10) 0.92829(19) 0.0270(4) Uani d 1
H H16 1.552(3) 0.8490(14) 0.941(3) 0.040(7) Uiso d 1
C C17 1.35201(17) 0.85733(8) 0.88164(17) 0.0213(3) Uani d 1
H H17 1.338(2) 0.8167(11) 0.861(2) 0.018(5) Uiso d 1
C C18 0.91950(17) 0.68829(7) 0.84175(17) 0.0183(3) Uani d 1
C C19 0.94230(19) 0.65537(8) 0.72670(19) 0.0236(3) Uani d 1
H H19 0.961(3) 0.6763(12) 0.647(3) 0.032(7) Uiso d 1
C C20 0.9418(2) 0.59371(8) 0.7319(2) 0.0306(4) Uani d 1
H H20 0.958(3) 0.5701(13) 0.652(3) 0.033(7) Uiso d 1
C C21 0.9175(2) 0.56509(9) 0.8512(3) 0.0348(5) Uani d 1
H H21 0.921(4) 0.5212(17) 0.850(4) 0.064(10) Uiso d 1
C C22 0.8918(2) 0.59782(9) 0.9655(2) 0.0328(4) Uani d 1
H H22 0.871(3) 0.5799(14) 1.049(3) 0.047(8) Uiso d 1
C C23 0.8928(2) 0.65925(8) 0.96138(19) 0.0257(4) Uani d 1
H H23 0.877(3) 0.6835(12) 1.041(3) 0.032(7) Uiso d 1
C C24 0.79070(16) 0.88559(7) 0.78918(16) 0.0173(3) Uani d 1
C C25 0.78499(17) 0.94480(8) 0.78419(17) 0.0192(3) Uani d 1
H H25 0.744(2) 0.9632(10) 0.704(2) 0.015(5) Uiso d 1
C C26 0.84002(19) 0.98873(8) 0.88305(19) 0.0227(3) Uani d 1
H H26A 0.879(3) 0.9714(13) 0.963(3) 0.036(7) Uiso d 1
H H26B 0.915(3) 1.0120(15) 0.847(3) 0.048(8) Uiso d 1
H H26C 0.765(3) 1.0164(12) 0.902(3) 0.031(7) Uiso d 1
C C27 0.7291(2) 0.85226(8) 0.67250(18) 0.0251(4) Uani d 1
H H27A 0.689(3) 0.8786(12) 0.602(3) 0.028(6) Uiso d 1
H H27B 0.797(3) 0.8295(13) 0.628(3) 0.031(6) Uiso d 1
H H27C 0.659(3) 0.8238(12) 0.708(3) 0.032(7) Uiso d 1
B B31 0.35330(17) 0.74185(8) 0.35139(18) 0.0154(3) Uani d 1
C C31 0.41925(16) 0.73309(7) 0.12748(15) 0.0157(3) Uani d 1
H H31 0.410(2) 0.7751(11) 0.099(2) 0.023(6) Uiso d 1
N N31 0.53157(13) 0.74932(6) 0.33795(13) 0.0148(2) Uani d 1
O O31 0.31930(11) 0.71749(5) 0.22239(11) 0.0170(2) Uani d 1
C C32 0.55525(16) 0.72547(7) 0.20195(15) 0.0162(3) Uani d 1
H H32A 0.633(2) 0.7435(10) 0.159(2) 0.016(5) Uiso d 1
H H32B 0.574(2) 0.6831(10) 0.209(2) 0.016(5) Uiso d 1
O O32 0.31744(12) 0.80432(5) 0.36315(12) 0.0176(2) Uani d 1
C C33 0.55105(16) 0.81486(7) 0.34473(16) 0.0164(3) Uani d 1
H H33A 0.636(2) 0.8252(10) 0.389(2) 0.018(5) Uiso d 1
H H33B 0.548(2) 0.8320(11) 0.254(2) 0.022(6) Uiso d 1
C C34 0.42733(16) 0.83575(7) 0.42324(16) 0.0161(3) Uani d 1
H H34 0.441(2) 0.8241(9) 0.516(2) 0.012(5) Uiso d 1
C C35 0.41414(17) 0.69280(7) 0.00726(16) 0.0179(3) Uani d 1
C C36 0.30865(18) 0.65227(8) -0.01066(17) 0.0220(3) Uani d 1
H H36 0.235(3) 0.6523(12) 0.050(3) 0.030(6) Uiso d 1
C C37 0.3119(2) 0.61239(9) -0.11601(19) 0.0257(4) Uani d 1
H H37 0.238(3) 0.5846(11) -0.127(2) 0.025(6) Uiso d 1
C C38 0.4210(2) 0.61215(9) -0.20315(19) 0.0277(4) Uani d 1
H H38 0.426(3) 0.5852(11) -0.274(3) 0.027(6) Uiso d 1
C C39 0.52525(19) 0.65323(10) -0.18715(19) 0.0273(4) Uani d 1
H H39 0.602(3) 0.6521(12) -0.248(3) 0.031(6) Uiso d 1
C C40 0.52172(19) 0.69395(9) -0.08330(17) 0.0230(3) Uani d 1
H H40 0.594(2) 0.7209(11) -0.073(2) 0.020(5) Uiso d 1
C C41 0.61279(16) 0.71731(7) 0.44386(16) 0.0168(3) Uani d 1
H H41A 0.565(2) 0.6819(11) 0.466(2) 0.019(5) Uiso d 1
H H41B 0.612(2) 0.7431(11) 0.522(2) 0.020(5) Uiso d 1
C C42 0.75474(16) 0.70077(7) 0.40167(16) 0.0165(3) Uani d 1
C C43 0.78148(17) 0.64198(7) 0.36862(17) 0.0194(3) Uani d 1
H H43 0.711(3) 0.6138(11) 0.377(2) 0.024(6) Uiso d 1
C C44 0.90913(18) 0.62481(9) 0.32343(19) 0.0238(3) Uani d 1
H H44 0.930(3) 0.5832(13) 0.302(3) 0.033(7) Uiso d 1
C C45 1.01187(18) 0.66639(9) 0.30942(18) 0.0242(3) Uani d 1
H H45 1.100(3) 0.6564(14) 0.273(3) 0.041(7) Uiso d 1
C C46 0.98779(17) 0.72500(9) 0.34468(18) 0.0226(3) Uani d 1
H H46 1.059(3) 0.7546(12) 0.343(3) 0.030(6) Uiso d 1
C C47 0.86032(16) 0.74196(8) 0.39141(17) 0.0188(3) Uani d 1
H H47 0.848(2) 0.7834(12) 0.416(2) 0.021(5) Uiso d 1
C C48 0.40344(16) 0.90129(7) 0.41945(16) 0.0168(3) Uani d 1
C C49 0.40198(17) 0.93347(7) 0.53761(17) 0.0191(3) Uani d 1
H H49 0.422(2) 0.9135(11) 0.624(2) 0.022(5) Uiso d 1
C C50 0.3770(2) 0.99432(8) 0.53569(18) 0.0223(3) Uani d 1
H H50 0.378(2) 1.0172(11) 0.619(2) 0.021(5) Uiso d 1
C C51 0.3546(2) 1.02277(8) 0.41508(19) 0.0239(3) Uani d 1
H H51 0.332(3) 1.0646(13) 0.414(3) 0.034(7) Uiso d 1
C C52 0.3573(2) 0.99099(8) 0.29654(18) 0.0237(3) Uani d 1
H H52 0.336(2) 1.0110(10) 0.213(2) 0.018(5) Uiso d 1
C C53 0.38071(18) 0.93047(8) 0.29832(17) 0.0205(3) Uani d 1
H H53 0.381(3) 0.9075(12) 0.218(3) 0.027(6) Uiso d 1
C C54 0.30553(16) 0.70206(8) 0.47593(16) 0.0178(3) Uani d 1
C C55 0.29691(17) 0.64300(8) 0.47741(17) 0.0203(3) Uani d 1
H H55 0.261(3) 0.6223(12) 0.558(3) 0.029(6) Uiso d 1
C C56 0.3382(2) 0.60003(8) 0.3718(2) 0.0246(3) Uani d 1
H H56A 0.383(3) 0.6171(12) 0.303(3) 0.030(6) Uiso d 1
H H56B 0.399(3) 0.5684(13) 0.410(3) 0.033(7) Uiso d 1
H H56C 0.261(3) 0.5766(15) 0.338(3) 0.051(9) Uiso d 1
C C57 0.2594(2) 0.73447(9) 0.60012(19) 0.0261(4) Uani d 1
H H57A 0.218(3) 0.7096(14) 0.665(3) 0.042(8) Uiso d 1
H H57B 0.338(3) 0.7541(12) 0.641(3) 0.035(7) Uiso d 1
H H57C 0.201(3) 0.7654(12) 0.576(3) 0.029(6) Uiso d 1

loop_
_atom_site_aniso_label
_atom_site_aniso_U_11
_atom_site_aniso_U_22
_atom_site_aniso_U_33
_atom_site_aniso_U_12
_atom_site_aniso_U_13
_atom_site_aniso_U_23
B1 0.0132(7) 0.0147(7) 0.0178(7) -0.0006(6) -0.0009(6) -0.0005(6)
C1 0.0150(6) 0.0165(7) 0.0157(6) -0.0004(5) 0.0008(5) 0.0015(5)
N1 0.0152(6) 0.0142(6) 0.0162(6) -0.0006(5) 0.0017(5) -0.0011(5)
O1 0.0145(5) 0.0206(6) 0.0161(5) 0.0011(4) -0.0004(4) 0.0000(4)
C2 0.0141(6) 0.0182(7) 0.0157(6) -0.0020(5) 0.0005(5) -0.0007(5)
O2 0.0154(5) 0.0153(5) 0.0234(5) -0.0005(4) 0.0015(4) -0.0013(4)
C3 0.0173(7) 0.0118(6) 0.0219(7) 0.0007(5) -0.0002(6) -0.0008(6)
C4 0.0163(7) 0.0144(7) 0.0192(7) -0.0001(5) 0.0001(5) -0.0013(5)
C5 0.0190(7) 0.0184(7) 0.0153(7) -0.0036(6) 0.0025(5) 0.0015(6)
C6 0.0222(8) 0.0235(8) 0.0180(7) 0.0014(6) 0.0024(6) -0.0003(6)
C7 0.0315(9) 0.0250(9) 0.0234(8) 0.0016(7) 0.0061(7) -0.0030(7)
C8 0.0363(10) 0.0263(9) 0.0196(8) -0.0083(8) 0.0062(7) -0.0053(7)
C9 0.0284(8) 0.0308(9) 0.0176(7) -0.0088(7) -0.0003(6) -0.0003(7)
C10 0.0206(7) 0.0238(8) 0.0186(7) -0.0029(6) -0.0001(6) 0.0010(6)
C11 0.0155(6) 0.0179(7) 0.0175(7) -0.0008(6) 0.0012(5) 0.0018(6)
C12 0.0161(7) 0.0221(7) 0.0160(7) -0.0022(6) 0.0035(5) -0.0001(6)
C13 0.0216(8) 0.0233(8) 0.0257(8) -0.0049(7) 0.0067(6) -0.0029(7)
C14 0.0280(9) 0.0330(10) 0.0269(9) -0.0129(8) 0.0073(7) -0.0078(7)
C15 0.0208(8) 0.0515(13) 0.0225(8) -0.0132(8) 0.0030(7) 0.0006(8)
C16 0.0161(7) 0.0403(11) 0.0246(8) -0.0020(7) 0.0018(6) 0.0071(8)
C17 0.0175(7) 0.0256(8) 0.0210(7) -0.0010(6) 0.0040(6) 0.0042(6)
C18 0.0180(7) 0.0138(7) 0.0229(8) -0.0011(5) -0.0028(6) -0.0010(6)
C19 0.0238(8) 0.0193(8) 0.0278(9) 0.0011(6) -0.0018(6) -0.0046(7)
C20 0.0311(10) 0.0181(8) 0.0426(11) 0.0033(7) -0.0066(8) -0.0111(8)
C21 0.0376(11) 0.0154(8) 0.0510(13) -0.0004(7) -0.0146(9) -0.0001(8)
C22 0.0410(11) 0.0210(9) 0.0361(10) -0.0067(8) -0.0109(9) 0.0077(8)
C23 0.0326(9) 0.0183(8) 0.0262(8) -0.0036(7) -0.0042(7) 0.0020(7)
C24 0.0161(6) 0.0193(7) 0.0164(7) 0.0010(6) 0.0000(5) -0.0017(5)
C25 0.0177(7) 0.0209(8) 0.0189(7) 0.0015(6) 0.0008(6) 0.0011(6)
C26 0.0249(8) 0.0165(7) 0.0268(8) -0.0019(6) 0.0003(7) 0.0003(6)
C27 0.0315(9) 0.0224(8) 0.0212(8) 0.0041(7) -0.0082(7) -0.0055(7)
B31 0.0123(7) 0.0156(7) 0.0182(7) -0.0006(6) 0.0011(6) 0.0000(6)
C31 0.0150(6) 0.0164(7) 0.0158(7) 0.0000(5) -0.0002(5) -0.0007(5)
N31 0.0145(6) 0.0137(6) 0.0162(6) 0.0001(5) -0.0004(4) -0.0007(5)
O31 0.0149(5) 0.0192(5) 0.0170(5) -0.0020(4) 0.0013(4) -0.0021(4)
C32 0.0146(6) 0.0186(7) 0.0153(6) 0.0007(6) 0.0004(5) -0.0012(5)
O32 0.0140(5) 0.0156(5) 0.0231(6) -0.0002(4) -0.0003(4) -0.0025(4)
C33 0.0158(7) 0.0129(6) 0.0205(7) -0.0005(5) 0.0000(5) 0.0000(5)
C34 0.0156(7) 0.0135(7) 0.0193(7) -0.0001(5) 0.0004(5) -0.0010(5)
C35 0.0191(7) 0.0191(7) 0.0153(7) 0.0020(6) -0.0028(5) -0.0009(6)
C36 0.0222(8) 0.0239(8) 0.0198(7) -0.0021(6) -0.0021(6) -0.0007(6)
C37 0.0287(9) 0.0251(9) 0.0231(8) -0.0048(7) -0.0059(7) -0.0034(7)
C38 0.0312(9) 0.0312(10) 0.0207(8) 0.0044(8) -0.0045(7) -0.0082(7)
C39 0.0244(8) 0.0365(10) 0.0210(8) 0.0018(7) 0.0022(7) -0.0057(7)
C40 0.0224(8) 0.0270(8) 0.0196(8) -0.0014(7) 0.0007(6) -0.0026(6)
C41 0.0148(6) 0.0181(7) 0.0174(7) -0.0003(6) 0.0004(5) 0.0019(6)
C42 0.0146(6) 0.0186(7) 0.0163(7) 0.0007(6) -0.0012(5) 0.0020(5)
C43 0.0189(7) 0.0162(7) 0.0231(8) -0.0012(6) -0.0010(6) 0.0010(6)
C44 0.0219(8) 0.0237(8) 0.0257(8) 0.0069(7) -0.0021(6) -0.0029(7)
C45 0.0162(7) 0.0332(9) 0.0232(8) 0.0067(7) -0.0010(6) 0.0008(7)
C46 0.0148(7) 0.0284(9) 0.0246(8) -0.0001(6) -0.0008(6) 0.0052(7)
C47 0.0146(7) 0.0200(8) 0.0217(7) 0.0000(6) -0.0020(5) 0.0017(6)
C48 0.0163(7) 0.0140(7) 0.0202(7) 0.0006(5) 0.0006(5) -0.0005(5)
C49 0.0214(7) 0.0160(7) 0.0199(7) 0.0000(6) 0.0015(6) -0.0006(6)
C50 0.0300(9) 0.0159(7) 0.0210(8) 0.0002(6) 0.0026(6) -0.0027(6)
C51 0.0313(9) 0.0151(7) 0.0254(8) 0.0027(7) 0.0030(7) 0.0004(6)
C52 0.0298(9) 0.0200(8) 0.0214(8) 0.0031(7) 0.0004(6) 0.0027(6)
C53 0.0236(8) 0.0193(8) 0.0186(7) 0.0017(6) -0.0004(6) -0.0020(6)
C54 0.0154(6) 0.0218(7) 0.0163(7) -0.0024(6) 0.0016(5) -0.0017(6)
C55 0.0184(7) 0.0219(8) 0.0206(7) -0.0011(6) -0.0008(6) 0.0016(6)
C56 0.0277(9) 0.0181(8) 0.0281(9) 0.0017(7) 0.0004(7) 0.0008(7)
C57 0.0321(9) 0.0257(9) 0.0207(8) -0.0041(8) 0.0080(7) -0.0035(7)

loop_
_atom_type_symbol
_atom_type_description
_atom_type_scat_dispersion_real
_atom_type_scat_dispersion_imag
_atom_type_scat_source
C C 0.0033 0.0016 'International Tables Vol C Tables 4.2.6.8 and 6.1.1.4'
H H 0.0000 0.0000 'International Tables Vol C Tables 4.2.6.8 and 6.1.1.4'
B B 0.0013 0.0007 'International Tables Vol C Tables 4.2.6.8 and 6.1.1.4'
N N 0.0061 0.0033 'International Tables Vol C Tables 4.2.6.8 and 6.1.1.4'
O O 0.0106 0.0060 'International Tables Vol C Tables 4.2.6.8 and 6.1.1.4'

loop_
_geom_angle_atom_site_label_1
_geom_angle_atom_site_label_2
_geom_angle_atom_site_label_3
_geom_angle
O1 B1 O2 113.52(13)
O1 B1 C24 113.64(13)
O2 B1 C24 114.21(13)
O1 B1 N1 100.74(11)
O2 B1 N1 98.56(11)
C24 B1 N1 114.46(12)
O1 C1 C5 111.40(13)
O1 C1 C2 104.82(12)
C5 C1 C2 110.51(13)
O1 C1 H1 109.9(14)
C5 C1 H1 110.7(14)
C2 C1 H1 109.3(14)
C2 N1 C3 112.31(12)
C2 N1 C11 112.84(12)
C3 N1 C11 111.87(12)
C2 N1 B1 101.38(11)
C3 N1 B1 102.20(11)
C11 N1 B1 115.40(12)
C1 O1 B1 110.63(12)
N1 C2 C1 105.17(12)
N1 C2 H2A 111.6(13)
C1 C2 H2A 113.7(13)
N1 C2 H2B 109.7(14)
C1 C2 H2B 107.1(14)
H2A C2 H2B 109.5(19)
C4 O2 B1 109.95(12)
N1 C3 C4 103.51(13)
N1 C3 H3A 112.4(14)
C4 C3 H3A 115.7(13)
N1 C3 H3B 111.4(14)
C4 C3 H3B 109.7(13)
H3A C3 H3B 104.3(19)
O2 C4 C18 113.06(13)
O2 C4 C3 103.13(13)
C18 C4 C3 112.91(13)
O2 C4 H4 109.9(14)
C18 C4 H4 107.1(14)
C3 C4 H4 110.8(14)
C6 C5 C10 119.36(16)
C6 C5 C1 121.20(15)
C10 C5 C1 119.37(15)
C5 C6 C7 120.28(17)
C5 C6 H6 121.1(16)
C7 C6 H6 118.6(16)
C8 C7 C6 120.22(18)
C8 C7 H7 125.6(17)
C6 C7 H7 114.2(17)
C7 C8 C9 119.97(17)
C7 C8 H8 122.8(17)
C9 C8 H8 117.2(17)
C8 C9 C10 120.14(17)
C8 C9 H9 120.1(18)
C10 C9 H9 119.7(18)
C9 C10 C5 119.98(17)
C9 C10 H10 119.3(16)
C5 C10 H10 120.7(15)
N1 C11 C12 113.92(13)
N1 C11 H11A 104.6(14)
C12 C11 H11A 111.9(14)
N1 C11 H11B 104.2(14)
C12 C11 H11B 109.5(14)
H11A C11 H11B 112(2)
C17 C12 C13 118.62(16)
C17 C12 C11 122.59(16)
C13 C12 C11 118.77(15)
C14 C13 C12 120.84(18)
C14 C13 H13 121.4(15)
C12 C13 H13 117.8(16)
C15 C14 C13 119.87(19)
C15 C14 H14 119.8(17)
C13 C14 H14 120.3(17)
C14 C15 C16 119.92(18)
C14 C15 H15 116.3(18)
C16 C15 H15 123.8(18)
C15 C16 C17 120.30(19)
C15 C16 H16 120.8(18)
C17 C16 H16 118.9(18)
C16 C17 C12 120.43(18)
C16 C17 H17 120.9(14)
C12 C17 H17 118.7(14)
C19 C18 C23 119.60(16)
C19 C18 C4 120.01(16)
C23 C18 C4 120.32(15)
C18 C19 C20 120.15(19)
C18 C19 H19 117.8(16)
C20 C19 H19 122.0(16)
C21 C20 C19 120.03(19)
C21 C20 H20 119.1(17)
C19 C20 H20 120.9(17)
C20 C21 C22 119.92(18)
C20 C21 H21 117(2)
C22 C21 H21 123(2)
C23 C22 C21 120.4(2)
C23 C22 H22 117(2)
C21 C22 H22 123(2)
C22 C23 C18 119.85(19)
C22 C23 H23 122.4(16)
C18 C23 H23 117.8(16)
C25 C24 C27 116.86(15)
C25 C24 B1 126.22(15)
C27 C24 B1 116.77(14)
C24 C25 C26 128.40(16)
C24 C25 H25 117.9(13)
C26 C25 H25 113.7(13)
C25 C26 H26A 114.8(17)
C25 C26 H26B 112.4(19)
H26A C26 H26B 103(3)
C25 C26 H26C 106.5(16)
H26A C26 H26C 112(2)
H26B C26 H26C 107(3)
C24 C27 H27A 113.8(15)
C24 C27 H27B 110.8(16)
H27A C27 H27B 105(2)
C24 C27 H27C 108.3(16)
H27A C27 H27C 111(2)
H27B C27 H27C 107(2)
O31 B31 O32 112.79(14)
O31 B31 C54 114.57(13)
O32 B31 C54 113.92(13)
O31 B31 N31 100.96(11)
O32 B31 N31 98.80(11)
C54 B31 N31 114.02(12)
O31 C31 C35 111.58(13)
O31 C31 C32 104.35(12)
C35 C31 C32 110.15(13)
O31 C31 H31 111.7(14)
C35 C31 H31 110.3(14)
C32 C31 H31 108.6(14)
C32 N31 C33 112.34(12)
C32 N31 C41 112.79(12)
C33 N31 C41 112.14(12)
C32 N31 B31 101.39(11)
C33 N31 B31 102.58(11)
C41 N31 B31 114.75(11)
C31 O31 B31 110.61(12)
N31 C32 C31 105.37(12)
N31 C32 H32A 112.5(13)
C31 C32 H32A 115.0(13)
N31 C32 H32B 108.8(13)
C31 C32 H32B 107.9(13)
H32A C32 H32B 107.1(19)
C34 O32 B31 109.62(12)
N31 C33 C34 103.20(12)
N31 C33 H33A 111.6(14)
C34 C33 H33A 112.0(14)
N31 C33 H33B 110.0(14)
C34 C33 H33B 109.6(14)
H33A C33 H33B 110(2)
O32 C34 C48 111.43(13)
O32 C34 C33 103.24(12)
C48 C34 C33 114.64(13)
O32 C34 H34 111.7(12)
C48 C34 H34 108.1(12)
C33 C34 H34 107.7(12)
C36 C35 C40 119.45(16)
C36 C35 C31 121.29(15)
C40 C35 C31 119.15(15)
C37 C36 C35 120.23(17)
C37 C36 H36 120.7(16)
C35 C36 H36 119.1(16)
C38 C37 C36 120.32(17)
C38 C37 H37 120.5(15)
C36 C37 H37 119.2(15)
C37 C38 C39 119.65(17)
C37 C38 H38 121.6(16)
C39 C38 H38 118.8(16)
C38 C39 C40 120.42(17)
C38 C39 H39 118.8(16)
C40 C39 H39 120.8(16)
C39 C40 C35 119.88(17)
C39 C40 H40 119.2(14)
C35 C40 H40 120.8(14)
C42 C41 N31 113.91(13)
C42 C41 H41A 108.4(14)
N31 C41 H41A 107.9(14)
C42 C41 H41B 112.9(14)
N31 C41 H41B 105.8(14)
H41A C41 H41B 107.6(19)
C43 C42 C47 118.49(15)
C43 C42 C41 118.65(14)
C47 C42 C41 122.85(15)
C44 C43 C42 121.00(16)
C44 C43 H43 120.2(15)
C42 C43 H43 118.8(15)
C45 C44 C43 120.05(17)
C45 C44 H44 118.4(16)
C43 C44 H44 121.6(16)
C44 C45 C46 119.68(16)
C44 C45 H45 122.1(18)
C46 C45 H45 118.2(18)
C47 C46 C45 120.16(16)
C47 C46 H46 117.7(16)
C45 C46 H46 122.0(16)
C46 C47 C42 120.58(16)
C46 C47 H47 117.8(14)
C42 C47 H47 121.6(14)
C49 C48 C53 119.42(15)
C49 C48 C34 119.82(15)
C53 C48 C34 120.75(14)
C48 C49 C50 120.39(16)
C48 C49 H49 120.0(14)
C50 C49 H49 119.6(14)
C51 C50 C49 119.70(16)
C51 C50 H50 120.0(14)
C49 C50 H50 120.3(14)
C50 C51 C52 120.20(16)
C50 C51 H51 120.0(16)
C52 C51 H51 119.7(16)
C53 C52 C51 120.20(17)
C53 C52 H52 120.3(14)
C51 C52 H52 119.4(14)
C52 C53 C48 120.09(16)
C52 C53 H53 121.6(15)
C48 C53 H53 118.3(15)
C55 C54 C57 116.97(15)
C55 C54 B31 125.74(15)
C57 C54 B31 117.21(15)
C54 C55 C56 128.53(16)
C54 C55 H55 119.9(15)
C56 C55 H55 111.6(15)
C55 C56 H56A 113.3(17)
C55 C56 H56B 110.9(16)
H56A C56 H56B 108(2)
C55 C56 H56C 112(2)
H56A C56 H56C 110(3)
H56B C56 H56C 102(3)
C54 C57 H57A 113.9(19)
C54 C57 H57B 109.2(17)
H57A C57 H57B 108(3)
C54 C57 H57C 109.3(16)
H57A C57 H57C 111(3)
H57B C57 H57C 104(2)

loop_
_geom_bond_atom_site_label_1
_geom_bond_atom_site_label_2
_geom_bond_distance
_geom_bond_publ_flag
B1 O1 1.441(2) y
B1 O2 1.460(2) y
B1 C24 1.610(2) y
B1 N1 1.775(2) y
C1 O1 1.4161(19) ?
C1 C5 1.513(2) ?
C1 C2 1.534(2) ?
C1 H1 1.02(2) ?
N1 C2 1.493(2) y
N1 C3 1.498(2) y
N1 C11 1.508(2) y
C2 H2A 0.94(2) ?
C2 H2B 0.99(2) ?
O2 C4 1.4193(19) ?
C3 C4 1.528(2) ?
C3 H3A 0.97(2) ?
C3 H3B 0.97(2) ?
C4 C18 1.505(2) ?
C4 H4 1.03(2) ?
C5 C6 1.394(2) ?
C5 C10 1.401(2) ?
C6 C7 1.396(3) ?
C6 H6 0.94(3) ?
C7 C8 1.387(3) ?
C7 H7 1.01(3) ?
C8 C9 1.389(3) ?
C8 H8 0.99(3) ?
C9 C10 1.400(3) ?
C9 H9 0.93(3) ?
C10 H10 0.97(3) ?
C11 C12 1.512(2) ?
C11 H11A 0.95(2) ?
C11 H11B 0.96(2) ?
C12 C17 1.397(2) ?
C12 C13 1.399(2) ?
C13 C14 1.393(3) ?
C13 H13 0.97(3) ?
C14 C15 1.387(3) ?
C14 H14 0.96(3) ?
C15 C16 1.388(3) ?
C15 H15 0.97(3) ?
C16 C17 1.393(3) ?
C16 H16 0.98(3) ?
C17 H17 0.95(2) ?
C18 C19 1.395(2) ?
C18 C23 1.397(3) ?
C19 C20 1.397(3) ?
C19 H19 0.95(3) ?
C20 C21 1.385(3) ?
C20 H20 0.98(3) ?
C21 C22 1.391(3) ?
C21 H21 0.99(4) ?
C22 C23 1.391(3) ?
C22 H22 0.95(3) ?
C23 H23 0.98(3) ?
C24 C25 1.343(2) ?
C24 C27 1.516(2) ?
C25 C26 1.503(2) ?
C25 H25 0.99(2) ?
C26 H26A 0.97(3) ?
C26 H26B 0.97(3) ?
C26 H26C 0.99(3) ?
C27 H27A 1.01(3) ?
C27 H27B 0.96(3) ?
C27 H27C 1.01(3) ?
B31 O31 1.445(2) y
B31 O32 1.462(2) y
B31 C54 1.614(2) y
B31 N31 1.764(2) y
C31 O31 1.4181(19) ?
C31 C35 1.514(2) ?
C31 C32 1.535(2) ?
C31 H31 0.99(3) ?
N31 C32 1.489(2) y
N31 C33 1.498(2) y
N31 C41 1.510(2) y
C32 H32A 0.97(2) ?
C32 H32B 0.98(2) ?
O32 C34 1.4226(19) ?
C33 C34 1.528(2) ?
C33 H33A 0.97(2) ?
C33 H33B 0.99(2) ?
C34 C48 1.503(2) ?
C34 H34 0.98(2) ?
C35 C36 1.394(2) ?
C35 C40 1.399(2) ?
C36 C37 1.392(2) ?
C36 H36 0.95(3) ?
C37 C38 1.388(3) ?
C37 H37 0.97(3) ?
C38 C39 1.391(3) ?
C38 H38 0.94(3) ?
C39 C40 1.393(3) ?
C39 H39 0.97(3) ?
C40 H40 0.94(3) ?
C41 C42 1.507(2) ?
C41 H41A 0.96(2) ?
C41 H41B 0.98(2) ?
C42 C43 1.397(2) ?
C42 C47 1.398(2) ?
C43 C44 1.391(2) ?
C43 H43 0.94(3) ?
C44 C45 1.387(3) ?
C44 H44 0.99(3) ?
C45 C46 1.394(3) ?
C45 H45 0.97(3) ?
C46 C47 1.394(2) ?
C46 H46 0.97(3) ?
C47 H47 0.98(3) ?
C48 C49 1.393(2) ?
C48 C53 1.401(2) ?
C49 C50 1.399(2) ?
C49 H49 0.99(2) ?
C50 C51 1.388(3) ?
C50 H50 0.99(2) ?
C51 C52 1.392(3) ?
C51 H51 0.97(3) ?
C52 C53 1.389(2) ?
C52 H52 0.97(2) ?
C53 H53 0.96(3) ?
C54 C55 1.340(2) ?
C54 C57 1.519(2) ?
C55 C56 1.498(3) ?
C55 H55 1.00(3) ?
C56 H56A 0.91(3) ?
C56 H56B 1.00(3) ?
C56 H56C 0.98(3) ?
C57 H57A 0.95(3) ?
C57 H57B 0.98(3) ?
C57 H57C 0.94(3) ?

loop_
_geom_torsion_atom_site_label_1
_geom_torsion_atom_site_label_2
_geom_torsion_atom_site_label_3
_geom_torsion_atom_site_label_4
_geom_torsion
O1 B1 N1 C2 -0.20(14)
O2 B1 N1 C2 -116.27(12)
C24 B1 N1 C2 122.13(14)
O1 B1 N1 C3 115.88(13)
O2 B1 N1 C3 -0.18(14)
C24 B1 N1 C3 -121.79(14)
O1 B1 N1 C11 -122.47(13)
O2 B1 N1 C11 121.46(13)
C24 B1 N1 C11 -0.15(18)
C5 C1 O1 B1 161.91(13)
C2 C1 O1 B1 42.37(16)
O2 B1 O1 C1 78.80(16)
C24 B1 O1 C1 -148.45(13)
N1 B1 O1 C1 -25.55(15)
C3 N1 C2 C1 -85.37(15)
C11 N1 C2 C1 147.05(13)
B1 N1 C2 C1 23.03(14)
O1 C1 C2 N1 -40.46(15)
C5 C1 C2 N1 -160.59(13)
O1 B1 O2 C4 -134.78(14)
C24 B1 O2 C4 92.75(15)
N1 B1 O2 C4 -29.04(14)
C2 N1 C3 C4 134.01(13)
C11 N1 C3 C4 -97.90(14)
B1 N1 C3 C4 26.14(14)
B1 O2 C4 C18 170.74(13)
B1 O2 C4 C3 48.49(16)
N1 C3 C4 O2 -45.64(15)
N1 C3 C4 C18 -168.00(13)
O1 C1 C5 C6 8.0(2)
C2 C1 C5 C6 124.15(16)
O1 C1 C5 C10 -169.05(14)
C2 C1 C5 C10 -52.95(19)
C10 C5 C6 C7 0.7(3)
C1 C5 C6 C7 -176.36(16)
C5 C6 C7 C8 1.1(3)
C6 C7 C8 C9 -2.1(3)
C7 C8 C9 C10 1.3(3)
C8 C9 C10 C5 0.5(3)
C6 C5 C10 C9 -1.6(2)
C1 C5 C10 C9 175.60(15)
C2 N1 C11 C12 37.64(18)
C3 N1 C11 C12 -90.17(16)
B1 N1 C11 C12 153.55(13)
N1 C11 C12 C17 70.3(2)
N1 C11 C12 C13 -107.99(17)
C17 C12 C13 C14 -1.4(3)
C11 C12 C13 C14 177.05(16)
C12 C13 C14 C15 0.1(3)
C13 C14 C15 C16 0.9(3)
C14 C15 C16 C17 -0.6(3)
C15 C16 C17 C12 -0.7(3)
C13 C12 C17 C16 1.7(2)
C11 C12 C17 C16 -176.68(15)
O2 C4 C18 C19 132.61(16)
C3 C4 C18 C19 -110.79(18)
O2 C4 C18 C23 -50.4(2)
C3 C4 C18 C23 66.2(2)
C23 C18 C19 C20 -1.6(3)
C4 C18 C19 C20 175.39(17)
C18 C19 C20 C21 0.6(3)
C19 C20 C21 C22 0.8(3)
C20 C21 C22 C23 -1.2(3)
C21 C22 C23 C18 0.2(3)
C19 C18 C23 C22 1.2(3)
C4 C18 C23 C22 -175.77(18)
O1 B1 C24 C25 37.3(2)
O2 B1 C24 C25 169.71(16)
N1 B1 C24 C25 -77.7(2)
O1 B1 C24 C27 -138.07(16)
O2 B1 C24 C27 -5.7(2)
N1 B1 C24 C27 106.92(16)
C27 C24 C25 C26 -178.45(17)
B1 C24 C25 C26 6.2(3)
O31 B31 N31 C32 -1.19(14)
O32 B31 N31 C32 -116.61(13)
C54 B31 N31 C32 122.19(14)
O31 B31 N31 C33 115.06(13)
O32 B31 N31 C33 -0.36(14)
C54 B31 N31 C33 -121.56(14)
O31 B31 N31 C41 -123.06(13)
O32 B31 N31 C41 121.52(13)
C54 B31 N31 C41 0.31(18)
C35 C31 O31 B31 160.77(13)
C32 C31 O31 B31 41.86(16)
O32 B31 O31 C31 79.68(16)
C54 B31 O31 C31 -147.81(13)
N31 B31 O31 C31 -24.82(15)
C33 N31 C32 C31 -84.88(15)
C41 N31 C32 C31 147.20(13)
B31 N31 C32 C31 23.98(14)
O31 C31 C32 N31 -40.88(15)
C35 C31 C32 N31 -160.76(13)
O31 B31 O32 C34 -134.66(13)
C54 B31 O32 C34 92.51(15)
N31 B31 O32 C34 -28.77(14)
C32 N31 C33 C34 134.35(13)
C41 N31 C33 C34 -97.39(14)
B31 N31 C33 C34 26.25(14)
B31 O32 C34 C48 171.79(13)
B31 O32 C34 C33 48.25(15)
N31 C33 C34 O32 -45.59(15)
N31 C33 C34 C48 -166.98(13)
O31 C31 C35 C36 8.9(2)
C32 C31 C35 C36 124.33(17)
O31 C31 C35 C40 -167.25(15)
C32 C31 C35 C40 -51.8(2)
C40 C35 C36 C37 1.5(3)
C31 C35 C36 C37 -174.69(16)
C35 C36 C37 C38 0.8(3)
C36 C37 C38 C39 -2.0(3)
C37 C38 C39 C40 0.9(3)
C38 C39 C40 C35 1.3(3)
C36 C35 C40 C39 -2.5(3)
C31 C35 C40 C39 173.73(17)
C32 N31 C41 C42 38.83(18)
C33 N31 C41 C42 -89.20(16)
B31 N31 C41 C42 154.27(13)
N31 C41 C42 C43 -104.02(17)
N31 C41 C42 C47 74.6(2)
C47 C42 C43 C44 -1.5(2)
C41 C42 C43 C44 177.14(16)
C42 C43 C44 C45 -0.6(3)
C43 C44 C45 C46 2.0(3)
C44 C45 C46 C47 -1.2(3)
C45 C46 C47 C42 -0.9(3)
C43 C42 C47 C46 2.3(2)
C41 C42 C47 C46 -176.33(15)
O32 C34 C48 C49 122.06(16)
C33 C34 C48 C49 -121.15(17)
O32 C34 C48 C53 -57.1(2)
C33 C34 C48 C53 59.7(2)
C53 C48 C49 C50 0.5(2)
C34 C48 C49 C50 -178.64(16)
C48 C49 C50 C51 -0.5(3)
C49 C50 C51 C52 -0.2(3)
C50 C51 C52 C53 0.8(3)
C51 C52 C53 C48 -0.8(3)
C49 C48 C53 C52 0.2(3)
C34 C48 C53 C52 179.31(16)
O31 B31 C54 C55 31.7(2)
O32 B31 C54 C55 163.70(16)
N31 B31 C54 C55 -83.9(2)
O31 B31 C54 C57 -144.98(15)
O32 B31 C54 C57 -13.0(2)
N31 B31 C54 C57 99.38(17)
C57 C54 C55 C56 -178.15(17)
B31 C54 C55 C56 5.1(3)
